data_4071413
loop_
_publ_author_name
'Graham, Peter M.'
'Buschhaus, Miriam S. A.'
'Pamplin, Craig B.'
'Legzdins, Peter'

_publ_section_title
;
 Reactivity of Cp*Mo(NO)(&#xE5FB;CHCMe3) with Olefins and Dienes:
 C&#x2212;H Activation Reactions of Molybdenacyclobutanes
;
_journal_issue 12
_journal_name_full Organometallics
_journal_page_first 2840
_journal_paper_doi 10.1021/om800157s
_journal_volume 27
_journal_year 2008
_chemical_formula_moiety 'C20 H33 Mo N O'
_chemical_formula_sum 'C20 H33 Mo N O'
_chemical_formula_weight 399.41
_chemical_name_systematic
;
 ?
;
_space_group_IT_number 14
_symmetry_cell_setting monoclinic
_symmetry_space_group_name_Hall '-P 2ybc'
_symmetry_space_group_name_H-M 'P 1 21/c 1'
_atom_sites_solution_hydrogens geom
_atom_sites_solution_primary direct
_atom_sites_solution_secondary difmap
_audit_creation_method SHELXL-97
_cell_angle_alpha 90.00
_cell_angle_beta 106.020(2)
_cell_angle_gamma 90.00
_cell_formula_units_Z 4
_cell_length_a 13.1444(4)
_cell_length_b 9.1621(3)
_cell_length_c 16.7580(5)
_cell_measurement_reflns_used 17031
_cell_measurement_temperature 173(2)
_cell_measurement_theta_max 27.9
_cell_measurement_theta_min 2.5
_cell_volume 1939.80(11)
_computing_structure_refinement 'SHELXL-97 (Sheldrick, 1997)'
_computing_structure_solution SIR-92
_diffrn_ambient_temperature 173(2)
_diffrn_measured_fraction_theta_full 0.996
_diffrn_measured_fraction_theta_max 0.996
_diffrn_radiation_monochromator graphite
_diffrn_radiation_source 'fine-focus sealed tube'
_diffrn_radiation_type MoK\a
_diffrn_radiation_wavelength 0.71073
_diffrn_reflns_av_R_equivalents 0.0248
_diffrn_reflns_av_sigmaI/netI 0.0236
_diffrn_reflns_limit_h_max 17
_diffrn_reflns_limit_h_min -17
_diffrn_reflns_limit_k_max 12
_diffrn_reflns_limit_k_min -10
_diffrn_reflns_limit_l_max 22
_diffrn_reflns_limit_l_min -22
_diffrn_reflns_number 17031
_diffrn_reflns_theta_full 27.91
_diffrn_reflns_theta_max 27.91
_diffrn_reflns_theta_min 2.53
_exptl_absorpt_coefficient_mu 0.681
_exptl_absorpt_correction_T_max 0.934
_exptl_absorpt_correction_T_min 0.800
_exptl_absorpt_correction_type multi-scan
_exptl_crystal_colour yellow
_exptl_crystal_density_diffrn 1.368
_exptl_crystal_density_method 'not measured'
_exptl_crystal_description plate
_exptl_crystal_F_000 840
_exptl_crystal_size_max 0.6
_exptl_crystal_size_mid 0.4
_exptl_crystal_size_min 0.1
_refine_diff_density_max 0.729
_refine_diff_density_min -0.365
_refine_diff_density_rms 0.064
_refine_ls_extinction_method none
_refine_ls_goodness_of_fit_ref 1.031
_refine_ls_hydrogen_treatment mixed
_refine_ls_matrix_type full
_refine_ls_number_parameters 228
_refine_ls_number_reflns 4608
_refine_ls_number_restraints 0
_refine_ls_restrained_S_all 1.031
_refine_ls_R_factor_all 0.0315
_refine_ls_R_factor_gt 0.0244
_refine_ls_shift/su_max 0.002
_refine_ls_shift/su_mean 0.000
_refine_ls_structure_factor_coef Fsqd
_refine_ls_weighting_details 'calc w=1/[\s^2^(Fo^2^)+(0.0255P)^2^+1.4713P] where P=(Fo^2^+2Fc^2^)/3'
_refine_ls_weighting_scheme calc
_refine_ls_wR_factor_gt 0.0570
_refine_ls_wR_factor_ref 0.0607
_reflns_number_gt 3958
_reflns_number_total 4608
_reflns_threshold_expression >2sigma(I)
_cod_data_source_file om800157s-file003.cif
_cod_data_source_block pl326
_cod_depositor_comments
;
The following automatic conversions were performed:

'_symmetry_cell_setting' value 'Monoclinic' changed to 'monoclinic'
according to /home/saulius/struct/CIF-dictionaries/cif_core.dic
dictionary named 'cif_core.dic' version 2.4.1 from
2010-06-29.

'_exptl_absorpt_correction_type' value 'Multi-scan'
changed to 'multi-scan' according to
/home/saulius/struct/CIF-dictionaries/cif_core.dic dictionary named
'cif_core.dic' version 2.4.1 from 2010-06-29.

Automatic conversion script
Id: cif_fix_values 1715 2011-07-08 13:25:40Z adriana 
;
_cod_original_cell_volume 1939.80(10)
_cod_original_sg_symbol_H-M P21/c
_cod_database_code 4071413

loop_
_symmetry_equiv_pos_as_xyz
'x, y, z'
'-x, y+1/2, -z+1/2'
'-x, -y, -z'
'x, -y-1/2, z-1/2'

loop_
_atom_site_label
_atom_site_type_symbol
_atom_site_fract_x
_atom_site_fract_y
_atom_site_fract_z
_atom_site_U_iso_or_equiv
_atom_site_adp_type
_atom_site_occupancy
_atom_site_symmetry_multiplicity
_atom_site_calc_flag
_atom_site_refinement_flags
Mo1 Mo 0.753334(11) 0.077945(16) 0.833331(8) 0.01696(5) Uani 1 1 d .
N1 N 0.71699(12) 0.25789(17) 0.79851(9) 0.0227(3) Uani 1 1 d .
O1 O 0.68197(13) 0.37474(16) 0.76897(9) 0.0384(4) Uani 1 1 d .
C2 C 0.93951(14) 0.0662(2) 0.88127(11) 0.0217(4) Uani 1 1 d .
C12 C 0.67772(15) -0.1140(2) 0.74347(11) 0.0235(4) Uani 1 1 d .
C15 C 0.66889(16) -0.1291(2) 0.87836(11) 0.0261(4) Uani 1 1 d .
C11 C 0.72401(15) -0.1822(2) 0.82249(12) 0.0256(4) Uani 1 1 d .
C7 C 0.79001(15) 0.2449(2) 1.02763(11) 0.0237(4) Uani 1 1 d .
C6 C 0.82976(14) 0.1379(2) 0.97189(10) 0.0202(3) Uani 1 1 d .
C13 C 0.59568(14) -0.0191(2) 0.75183(11) 0.0235(4) Uani 1 1 d .
C4 C 0.98269(16) 0.2935(2) 0.83100(12) 0.0295(4) Uani 1 1 d .
H4A H 0.9244 0.3135 0.7804 0.035 Uiso 1 1 calc R
H4B H 1.0439 0.3563 0.8306 0.035 Uiso 1 1 calc R
C14 C 0.59146(15) -0.0254(2) 0.83616(12) 0.0250(4) Uani 1 1 d .
C20 C 0.6825(2) -0.1880(3) 0.96478(13) 0.0437(6) Uani 1 1 d .
H20A H 0.6487 -0.2839 0.9614 0.066 Uiso 1 1 calc R
H20B H 0.6497 -0.1209 0.9959 0.066 Uiso 1 1 calc R
H20C H 0.7581 -0.1973 0.9932 0.066 Uiso 1 1 calc R
C1 C 0.90512(14) 0.1719(2) 0.92798(10) 0.0204(4) Uani 1 1 d .
C16 C 0.80734(19) -0.2973(2) 0.83881(17) 0.0431(6) Uani 1 1 d .
H16A H 0.8446 -0.2989 0.8982 0.065 Uiso 1 1 calc R
H16B H 0.8578 -0.2760 0.8069 0.065 Uiso 1 1 calc R
H16C H 0.7744 -0.3925 0.8221 0.065 Uiso 1 1 calc R
C9 C 0.7190(2) 0.3663(3) 0.97904(13) 0.0384(5) Uani 1 1 d .
H9A H 0.6558 0.3230 0.9411 0.058 Uiso 1 1 calc R
H9B H 0.7579 0.4219 0.9471 0.058 Uiso 1 1 calc R
H9C H 0.6978 0.4317 1.0179 0.058 Uiso 1 1 calc R
C19 C 0.50860(18) 0.0482(3) 0.86815(16) 0.0430(6) Uani 1 1 d .
H19A H 0.4425 -0.0076 0.8511 0.064 Uiso 1 1 calc R
H19B H 0.4965 0.1472 0.8454 0.064 Uiso 1 1 calc R
H19C H 0.5327 0.0531 0.9289 0.064 Uiso 1 1 calc R
C17 C 0.7014(2) -0.1569(3) 0.66348(13) 0.0414(6) Uani 1 1 d .
H17A H 0.6614 -0.2451 0.6412 0.062 Uiso 1 1 calc R
H17B H 0.7773 -0.1761 0.6742 0.062 Uiso 1 1 calc R
H17C H 0.6808 -0.0773 0.6232 0.062 Uiso 1 1 calc R
C5 C 0.94669(15) 0.3196(2) 0.90973(12) 0.0259(4) Uani 1 1 d .
H5A H 1.0068 0.3516 0.9564 0.031 Uiso 1 1 calc R
H5B H 0.8903 0.3945 0.8998 0.031 Uiso 1 1 calc R
C8 C 0.72678(18) 0.1612(3) 1.07661(13) 0.0351(5) Uani 1 1 d .
H8A H 0.7059 0.2279 1.1151 0.053 Uiso 1 1 calc R
H8B H 0.7705 0.0826 1.1081 0.053 Uiso 1 1 calc R
H8C H 0.6633 0.1195 1.0382 0.053 Uiso 1 1 calc R
C3 C 1.01373(15) 0.1320(2) 0.83603(12) 0.0287(4) Uani 1 1 d .
H3A H 1.0021 0.0890 0.7800 0.034 Uiso 1 1 calc R
H3B H 1.0887 0.1183 0.8677 0.034 Uiso 1 1 calc R
C18 C 0.52185(18) 0.0677(3) 0.68352(14) 0.0386(5) Uani 1 1 d .
H18A H 0.5547 0.0828 0.6383 0.058 Uiso 1 1 calc R
H18B H 0.5076 0.1625 0.7053 0.058 Uiso 1 1 calc R
H18C H 0.4552 0.0143 0.6625 0.058 Uiso 1 1 calc R
C10 C 0.88533(18) 0.3137(3) 1.09123(13) 0.0376(5) Uani 1 1 d .
H10A H 0.8603 0.3724 1.1309 0.056 Uiso 1 1 calc R
H10B H 0.9242 0.3762 1.0623 0.056 Uiso 1 1 calc R
H10C H 0.9322 0.2364 1.1210 0.056 Uiso 1 1 calc R
H6 H 0.8384(16) 0.038(2) 0.9925(13) 0.022(5) Uiso 1 1 d .
H2 H 0.9431(18) -0.026(3) 0.8968(14) 0.032(6) Uiso 1 1 d .
H01 H 0.809(2) 0.057(3) 0.7618(16) 0.048(7) Uiso 1 1 d .

loop_
_atom_site_aniso_label
_atom_site_aniso_U_11
_atom_site_aniso_U_22
_atom_site_aniso_U_33
_atom_site_aniso_U_23
_atom_site_aniso_U_13
_atom_site_aniso_U_12
Mo1 0.01846(8) 0.01516(8) 0.01683(8) 0.00026(5) 0.00415(5) -0.00102(6)
N1 0.0243(7) 0.0203(8) 0.0205(7) 0.0011(6) 0.0013(6) 0.0006(6)
O1 0.0531(10) 0.0219(8) 0.0350(8) 0.0077(6) 0.0033(7) 0.0101(7)
C2 0.0204(8) 0.0198(10) 0.0236(8) 0.0026(7) 0.0036(7) 0.0020(7)
C12 0.0243(9) 0.0231(10) 0.0234(8) -0.0043(7) 0.0071(7) -0.0091(7)
C15 0.0310(10) 0.0226(10) 0.0233(9) 0.0002(7) 0.0048(7) -0.0113(8)
C11 0.0286(9) 0.0182(9) 0.0291(9) -0.0029(7) 0.0062(8) -0.0117(8)
C7 0.0275(9) 0.0230(10) 0.0204(8) -0.0031(7) 0.0061(7) 0.0020(8)
C6 0.0234(9) 0.0176(9) 0.0176(8) -0.0001(7) 0.0020(7) 0.0011(7)
C13 0.0205(8) 0.0226(10) 0.0252(9) -0.0005(7) 0.0025(7) -0.0056(7)
C4 0.0277(10) 0.0288(11) 0.0336(10) 0.0030(8) 0.0110(8) -0.0066(8)
C14 0.0232(9) 0.0256(10) 0.0277(9) -0.0055(8) 0.0097(7) -0.0075(8)
C20 0.0668(16) 0.0373(13) 0.0252(10) 0.0041(9) 0.0095(10) -0.0229(12)
C1 0.0186(8) 0.0202(9) 0.0189(8) -0.0007(7) -0.0005(6) -0.0009(7)
C16 0.0373(12) 0.0191(11) 0.0666(16) -0.0022(10) 0.0038(11) 0.0010(9)
C9 0.0484(13) 0.0368(13) 0.0333(11) 0.0055(9) 0.0171(10) 0.0203(11)
C19 0.0268(11) 0.0544(16) 0.0524(14) -0.0211(12) 0.0186(10) -0.0093(10)
C17 0.0491(13) 0.0471(15) 0.0348(11) -0.0172(10) 0.0227(10) -0.0223(12)
C5 0.0256(9) 0.0214(10) 0.0288(9) -0.0015(7) 0.0045(7) -0.0048(8)
C8 0.0411(12) 0.0390(13) 0.0300(10) -0.0027(9) 0.0178(9) -0.0007(10)
C3 0.0233(9) 0.0331(11) 0.0312(10) -0.0014(8) 0.0099(8) -0.0014(8)
C18 0.0298(11) 0.0376(13) 0.0384(11) 0.0070(10) -0.0073(9) -0.0048(10)
C10 0.0400(12) 0.0426(13) 0.0305(10) -0.0157(9) 0.0103(9) -0.0055(10)

loop_
_atom_type_symbol
_atom_type_description
_atom_type_scat_dispersion_real
_atom_type_scat_dispersion_imag
_atom_type_scat_source
C C 0.0033 0.0016 'International Tables Vol C Tables 4.2.6.8 and 6.1.1.4'
H H 0.0000 0.0000 'International Tables Vol C Tables 4.2.6.8 and 6.1.1.4'
N N 0.0061 0.0033 'International Tables Vol C Tables 4.2.6.8 and 6.1.1.4'
O O 0.0106 0.0060 'International Tables Vol C Tables 4.2.6.8 and 6.1.1.4'
Mo Mo -1.6832 0.6857 'International Tables Vol C Tables 4.2.6.8 and 6.1.1.4'

loop_
_geom_angle_atom_site_label_1
_geom_angle_atom_site_label_2
_geom_angle_atom_site_label_3
_geom_angle
N1 Mo1 C13 92.69(7)
N1 Mo1 C6 96.42(7)
C13 Mo1 C6 138.33(7)
N1 Mo1 C14 102.67(7)
C13 Mo1 C14 35.74(6)
C6 Mo1 C14 102.70(6)
N1 Mo1 C1 89.01(7)
C13 Mo1 C1 173.77(6)
C6 Mo1 C1 35.45(6)
C14 Mo1 C1 138.04(6)
N1 Mo1 C12 117.25(7)
C13 Mo1 C12 35.44(7)
C6 Mo1 C12 143.70(7)
C14 Mo1 C12 58.95(6)
C1 Mo1 C12 147.06(7)
N1 Mo1 C2 108.37(7)
C13 Mo1 C2 148.98(7)
C6 Mo1 C2 63.21(6)
C14 Mo1 C2 146.94(7)
C1 Mo1 C2 34.56(6)
C12 Mo1 C2 113.56(7)
N1 Mo1 C11 150.71(7)
C13 Mo1 C11 58.62(7)
C6 Mo1 C11 108.93(6)
C14 Mo1 C11 58.32(7)
C1 Mo1 C11 120.16(7)
C12 Mo1 C11 35.12(6)
C2 Mo1 C11 96.30(7)
N1 Mo1 C15 136.66(7)
C13 Mo1 C15 58.11(6)
C6 Mo1 C15 89.02(6)
C14 Mo1 C15 34.86(7)
C1 Mo1 C15 117.06(6)
C12 Mo1 C15 57.60(6)
C2 Mo1 C15 112.33(7)
C11 Mo1 C15 34.13(7)
O1 N1 Mo1 172.80(14)
C1 C2 C3 110.90(17)
C1 C2 Mo1 72.14(10)
C3 C2 Mo1 124.19(13)
C13 C12 C11 108.33(16)
C13 C12 C17 126.47(19)
C11 C12 C17 124.5(2)
C13 C12 Mo1 71.17(10)
C11 C12 Mo1 74.84(11)
C17 C12 Mo1 127.54(13)
C11 C15 C14 108.97(16)
C11 C15 C20 124.3(2)
C14 C15 C20 126.3(2)
C11 C15 Mo1 72.63(11)
C14 C15 Mo1 69.51(10)
C20 C15 Mo1 129.48(14)
C15 C11 C12 107.18(18)
C15 C11 C16 127.22(19)
C12 C11 C16 125.38(19)
C15 C11 Mo1 73.24(11)
C12 C11 Mo1 70.04(11)
C16 C11 Mo1 126.22(14)
C8 C7 C9 107.92(17)
C8 C7 C10 107.07(16)
C9 C7 C10 109.32(19)
C8 C7 C6 109.41(16)
C9 C7 C6 113.46(15)
C10 C7 C6 109.45(16)
C1 C6 C7 125.13(17)
C1 C6 Mo1 72.89(10)
C7 C6 Mo1 129.03(12)
C12 C13 C14 108.04(16)
C12 C13 C18 126.49(18)
C14 C13 C18 125.40(19)
C12 C13 Mo1 73.39(10)
C14 C13 Mo1 72.90(10)
C18 C13 Mo1 121.87(14)
C3 C4 C5 104.08(16)
C15 C14 C13 107.42(17)
C15 C14 C19 127.61(19)
C13 C14 C19 124.37(19)
C15 C14 Mo1 75.63(11)
C13 C14 Mo1 71.36(10)
C19 C14 Mo1 125.36(14)
C2 C1 C6 121.17(17)
C2 C1 C5 108.32(16)
C6 C1 C5 129.71(17)
C2 C1 Mo1 73.30(10)
C6 C1 Mo1 71.66(10)
C5 C1 Mo1 118.47(12)
C1 C5 C4 104.29(15)
C2 C3 C4 102.33(15)

loop_
_geom_bond_atom_site_label_1
_geom_bond_atom_site_label_2
_geom_bond_distance
Mo1 N1 1.7700(16)
Mo1 C13 2.3212(18)
Mo1 C6 2.3272(17)
Mo1 C14 2.3414(18)
Mo1 C1 2.3433(17)
Mo1 C12 2.3502(18)
Mo1 C2 2.3581(18)
Mo1 C11 2.4133(19)
Mo1 C15 2.4213(19)
N1 O1 1.215(2)
C2 C1 1.397(3)
C2 C3 1.516(3)
C12 C13 1.422(3)
C12 C11 1.438(3)
C12 C17 1.509(3)
C15 C11 1.419(3)
C15 C14 1.429(3)
C15 C20 1.509(3)
C11 C16 1.490(3)
C7 C8 1.526(3)
C7 C9 1.534(3)
C7 C10 1.538(3)
C7 C6 1.541(2)
C6 C1 1.422(2)
C13 C14 1.431(3)
C13 C18 1.507(3)
C4 C3 1.531(3)
C4 C5 1.538(3)
C14 C19 1.500(3)
C1 C5 1.522(3)

loop_
_geom_torsion_atom_site_label_1
_geom_torsion_atom_site_label_2
_geom_torsion_atom_site_label_3
_geom_torsion_atom_site_label_4
_geom_torsion
C13 Mo1 N1 O1 -2.7(12)
C6 Mo1 N1 O1 -141.9(12)
C14 Mo1 N1 O1 -37.3(12)
C1 Mo1 N1 O1 -176.7(12)
C12 Mo1 N1 O1 24.1(12)
C2 Mo1 N1 O1 154.2(12)
C11 Mo1 N1 O1 8.3(13)
C15 Mo1 N1 O1 -46.5(12)
N1 Mo1 C2 C1 59.07(12)
C13 Mo1 C2 C1 -170.53(12)
C6 Mo1 C2 C1 -28.89(10)
C14 Mo1 C2 C1 -99.95(15)
C12 Mo1 C2 C1 -168.77(10)
C11 Mo1 C2 C1 -136.94(11)
C15 Mo1 C2 C1 -105.69(11)
N1 Mo1 C2 C3 -44.47(17)
C13 Mo1 C2 C3 85.9(2)
C6 Mo1 C2 C3 -132.43(18)
C14 Mo1 C2 C3 156.50(14)
C1 Mo1 C2 C3 -103.5(2)
C12 Mo1 C2 C3 87.69(17)
C11 Mo1 C2 C3 119.52(16)
C15 Mo1 C2 C3 150.76(15)
N1 Mo1 C12 C13 -50.74(13)
C6 Mo1 C12 C13 105.27(14)
C14 Mo1 C12 C13 37.99(11)
C1 Mo1 C12 C13 169.84(11)
C2 Mo1 C12 C13 -178.43(11)
C11 Mo1 C12 C13 115.90(16)
C15 Mo1 C12 C13 79.20(12)
N1 Mo1 C12 C11 -166.64(11)
C13 Mo1 C12 C11 -115.90(16)
C6 Mo1 C12 C11 -10.62(17)
C14 Mo1 C12 C11 -77.91(12)
C1 Mo1 C12 C11 53.94(16)
C2 Mo1 C12 C11 65.67(12)
C15 Mo1 C12 C11 -36.70(11)
N1 Mo1 C12 C17 71.3(2)
C13 Mo1 C12 C17 122.0(2)
C6 Mo1 C12 C17 -132.72(19)
C14 Mo1 C12 C17 160.0(2)
C1 Mo1 C12 C17 -68.2(2)
C2 Mo1 C12 C17 -56.4(2)
C11 Mo1 C12 C17 -122.1(2)
C15 Mo1 C12 C17 -158.8(2)
N1 Mo1 C15 C11 134.55(12)
C13 Mo1 C15 C11 79.92(12)
C6 Mo1 C15 C11 -127.13(12)
C14 Mo1 C15 C11 118.72(16)
C1 Mo1 C15 C11 -104.59(12)
C12 Mo1 C15 C11 37.79(11)
C2 Mo1 C15 C11 -66.76(12)
N1 Mo1 C15 C14 15.83(15)
C13 Mo1 C15 C14 -38.80(11)
C6 Mo1 C15 C14 114.15(11)
C1 Mo1 C15 C14 136.69(11)
C12 Mo1 C15 C14 -80.93(12)
C2 Mo1 C15 C14 174.52(10)
C11 Mo1 C15 C14 -118.72(16)
N1 Mo1 C15 C20 -104.9(2)
C13 Mo1 C15 C20 -159.6(2)
C6 Mo1 C15 C20 -6.6(2)
C14 Mo1 C15 C20 -120.8(3)
C1 Mo1 C15 C20 15.9(2)
C12 Mo1 C15 C20 158.3(2)
C2 Mo1 C15 C20 53.7(2)
C11 Mo1 C15 C20 120.5(3)
C14 C15 C11 C12 -1.9(2)
C20 C15 C11 C12 171.41(18)
Mo1 C15 C11 C12 -62.22(13)
C14 C15 C11 C16 -176.59(19)
C20 C15 C11 C16 -3.3(3)
Mo1 C15 C11 C16 123.1(2)
C14 C15 C11 Mo1 60.31(13)
C20 C15 C11 Mo1 -126.37(19)
C13 C12 C11 C15 0.6(2)
C17 C12 C11 C15 -170.24(18)
Mo1 C12 C11 C15 64.32(13)
C13 C12 C11 C16 175.37(18)
C17 C12 C11 C16 4.6(3)
Mo1 C12 C11 C16 -120.87(19)
C13 C12 C11 Mo1 -63.76(13)
C17 C12 C11 Mo1 125.44(19)
N1 Mo1 C11 C15 -91.11(17)
C13 Mo1 C11 C15 -78.28(12)
C6 Mo1 C11 C15 57.43(12)
C14 Mo1 C11 C15 -36.08(11)
C1 Mo1 C11 C15 94.62(12)
C12 Mo1 C11 C15 -115.94(16)
C2 Mo1 C11 C15 121.23(11)
N1 Mo1 C11 C12 24.8(2)
C13 Mo1 C11 C12 37.66(11)
C6 Mo1 C11 C12 173.37(11)
C14 Mo1 C11 C12 79.86(12)
C1 Mo1 C11 C12 -149.44(10)
C2 Mo1 C11 C12 -122.83(11)
C15 Mo1 C11 C12 115.94(16)
N1 Mo1 C11 C16 144.66(18)
C13 Mo1 C11 C16 157.5(2)
C6 Mo1 C11 C16 -66.79(19)
C14 Mo1 C11 C16 -160.3(2)
C1 Mo1 C11 C16 -29.6(2)
C12 Mo1 C11 C16 119.8(2)
C2 Mo1 C11 C16 -3.00(19)
C15 Mo1 C11 C16 -124.2(2)
C8 C7 C6 C1 -169.18(17)
C9 C7 C6 C1 70.3(2)
C10 C7 C6 C1 -52.1(2)
C8 C7 C6 Mo1 94.66(18)
C9 C7 C6 Mo1 -25.9(2)
C10 C7 C6 Mo1 -148.30(15)
N1 Mo1 C6 C1 -79.17(11)
C13 Mo1 C6 C1 179.45(11)
C14 Mo1 C6 C1 176.26(11)
C12 Mo1 C6 C1 122.16(13)
C2 Mo1 C6 C1 28.20(10)
C11 Mo1 C6 C1 115.72(11)
C15 Mo1 C6 C1 143.94(11)
N1 Mo1 C6 C7 42.53(17)
C13 Mo1 C6 C7 -58.9(2)
C14 Mo1 C6 C7 -62.04(17)
C1 Mo1 C6 C7 121.7(2)
C12 Mo1 C6 C7 -116.14(17)
C2 Mo1 C6 C7 149.90(18)
C11 Mo1 C6 C7 -122.58(16)
C15 Mo1 C6 C7 -94.36(17)
C11 C12 C13 C14 1.0(2)
C17 C12 C13 C14 171.56(18)
Mo1 C12 C13 C14 -65.18(13)
C11 C12 C13 C18 -176.15(18)
C17 C12 C13 C18 -5.6(3)
Mo1 C12 C13 C18 117.7(2)
C11 C12 C13 Mo1 66.16(13)
C17 C12 C13 Mo1 -123.27(19)
N1 Mo1 C13 C12 136.44(11)
C6 Mo1 C13 C12 -120.78(12)
C14 Mo1 C13 C12 -115.46(16)
C1 Mo1 C13 C12 -117.8(6)
C2 Mo1 C13 C12 2.79(19)
C11 Mo1 C13 C12 -37.31(10)
C15 Mo1 C13 C12 -77.64(12)
N1 Mo1 C13 C14 -108.11(12)
C6 Mo1 C13 C14 -5.33(17)
C1 Mo1 C13 C14 -2.4(7)
C12 Mo1 C13 C14 115.46(16)
C2 Mo1 C13 C14 118.24(15)
C11 Mo1 C13 C14 78.14(12)
C15 Mo1 C13 C14 37.82(11)
N1 Mo1 C13 C18 13.39(18)
C6 Mo1 C13 C18 116.17(17)
C14 Mo1 C13 C18 121.5(2)
C1 Mo1 C13 C18 119.1(6)
C12 Mo1 C13 C18 -123.0(2)
C2 Mo1 C13 C18 -120.26(18)
C11 Mo1 C13 C18 -160.36(19)
C15 Mo1 C13 C18 159.3(2)
C11 C15 C14 C13 2.5(2)
C20 C15 C14 C13 -170.63(19)
Mo1 C15 C14 C13 64.78(13)
C11 C15 C14 C19 173.91(19)
C20 C15 C14 C19 0.8(3)
Mo1 C15 C14 C19 -123.8(2)
C11 C15 C14 Mo1 -62.26(13)
C20 C15 C14 Mo1 124.6(2)
C12 C13 C14 C15 -2.1(2)
C18 C13 C14 C15 175.03(18)
Mo1 C13 C14 C15 -67.64(13)
C12 C13 C14 C19 -173.88(19)
C18 C13 C14 C19 3.3(3)
Mo1 C13 C14 C19 120.6(2)
C12 C13 C14 Mo1 65.50(13)
C18 C13 C14 Mo1 -117.3(2)
N1 Mo1 C14 C15 -168.94(11)
C13 Mo1 C14 C15 114.37(16)
C6 Mo1 C14 C15 -69.26(12)
C1 Mo1 C14 C15 -66.01(15)
C12 Mo1 C14 C15 76.70(12)
C2 Mo1 C14 C15 -9.32(18)
C11 Mo1 C14 C15 35.32(11)
N1 Mo1 C14 C13 76.69(12)
C6 Mo1 C14 C13 176.37(11)
C1 Mo1 C14 C13 179.62(11)
C12 Mo1 C14 C13 -37.67(11)
C2 Mo1 C14 C13 -123.69(14)
C11 Mo1 C14 C13 -79.05(12)
C15 Mo1 C14 C13 -114.37(16)
N1 Mo1 C14 C19 -42.73(19)
C13 Mo1 C14 C19 -119.4(2)
C6 Mo1 C14 C19 56.95(19)
C1 Mo1 C14 C19 60.2(2)
C12 Mo1 C14 C19 -157.1(2)
C2 Mo1 C14 C19 116.9(2)
C11 Mo1 C14 C19 161.5(2)
C15 Mo1 C14 C19 126.2(2)
C3 C2 C1 C6 176.16(16)
Mo1 C2 C1 C6 55.56(15)
C3 C2 C1 C5 5.5(2)
Mo1 C2 C1 C5 -115.14(13)
C3 C2 C1 Mo1 120.60(14)
C7 C6 C1 C2 177.58(16)
Mo1 C6 C1 C2 -56.33(15)
C7 C6 C1 C5 -13.9(3)
Mo1 C6 C1 C5 112.17(18)
C7 C6 C1 Mo1 -126.09(17)
N1 Mo1 C1 C2 -125.49(12)
C13 Mo1 C1 C2 128.6(6)
C6 Mo1 C1 C2 131.97(16)
C14 Mo1 C1 C2 126.51(12)
C12 Mo1 C1 C2 19.17(17)
C11 Mo1 C1 C2 51.71(13)
C15 Mo1 C1 C2 90.61(12)
N1 Mo1 C1 C6 102.54(11)
C13 Mo1 C1 C6 -3.4(7)
C14 Mo1 C1 C6 -5.46(16)
C12 Mo1 C1 C6 -112.80(13)
C2 Mo1 C1 C6 -131.97(16)
C11 Mo1 C1 C6 -80.27(12)
C15 Mo1 C1 C6 -41.36(13)
N1 Mo1 C1 C5 -23.33(14)
C13 Mo1 C1 C5 -129.3(6)
C6 Mo1 C1 C5 -125.86(19)
C14 Mo1 C1 C5 -131.33(14)
C12 Mo1 C1 C5 121.33(15)
C2 Mo1 C1 C5 102.16(18)
C11 Mo1 C1 C5 153.87(13)
C15 Mo1 C1 C5 -167.23(13)
C2 C1 C5 C4 14.7(2)
C6 C1 C5 C4 -154.93(18)
Mo1 C1 C5 C4 -65.79(17)
C3 C4 C5 C1 -28.58(19)
C1 C2 C3 C4 -23.3(2)
Mo1 C2 C3 C4 58.79(19)
C5 C4 C3 C2 31.06(19)
